data_7237677
loop_
_publ_author_name
'Reynolds, Joseph E.'
'Bohnsack, Alisha M.'
'Kristek, David J.'
'Guti\'errez-Alejandre, A\'ida'
'Dunning, Samuel G.'
'Waggoner, Nolan W.'
'Sikma, R. Eric'
'Ibarra, Ilich A.'
'Humphrey, Simon M.'

_publ_section_title
;
 Phosphonium zwitterions for lighter and chemically-robust MOFs: highly
 reversible H2S capture and solvent-triggered release
;
_journal_issue 28
_journal_name_full 'Journal of Materials Chemistry A'
_journal_page_first 16842
_journal_paper_doi 10.1039/C9TA05444H
_journal_volume 7
_journal_year 2019
_chemical_formula_moiety 'C28 H19 O8 P1, 2 C3H7NO, 0.25 H2O'
_chemical_formula_sum 'C34 H33 N2 O10.25 P'
_chemical_formula_weight 664.59
_chemical_name_common i-PCM-1
_space_group_crystal_system monoclinic
_space_group_IT_number 15
_space_group_name_Hall '-I 2ya'
_space_group_name_H-M_alt 'I 1 2/a 1'
_atom_sites_solution_hydrogens geom
_audit_creation_method SHELXL-2013
_audit_update_record
;
2019-03-21 deposited with the CCDC.	2019-06-20 downloaded from the CCDC.
;
_cell_angle_alpha 90
_cell_angle_beta 108.320(9)
_cell_angle_gamma 90
_cell_formula_units_Z 8
_cell_length_a 22.753(3)
_cell_length_b 15.3561(19)
_cell_length_c 24.772(3)
_cell_measurement_reflns_used 10733
_cell_measurement_temperature 100.15(0)
_cell_measurement_theta_max 31.1451
_cell_measurement_theta_min 1.5816
_cell_volume 8216.6(18)
_computing_cell_refinement 'CrysAlisPro V 1.171.38.43f, Agilent Technologies'
_computing_data_collection 'CrystalClear (Rigaku Inc., 2008)'
_computing_data_reduction 'CrysAlisPro V 1.171.38.43f, Agilent Technologies'
_computing_molecular_graphics 'XP SHELXTL/PC, Siemens Analytical'
_computing_publication_material 'XP SHELXTL/PC, Siemens Analytical'
_computing_structure_refinement 'SHELXL-2016/6 (Sheldrick, 2015)'
_computing_structure_solution
;
Sheldrick, G. M. (2015). Acta Cryst. A71, 3-8. SHELXT.  An Integrated Space Group 
and Crystal Structure Determination Program.  


;
_diffrn_ambient_temperature 100.15(0)
_diffrn_measured_fraction_theta_full 0.861
_diffrn_measured_fraction_theta_max 0.992
_diffrn_measurement_device_type 'Saturn Graphite Monochromator'
_diffrn_radiation_type MoK\a
_diffrn_radiation_wavelength 0.71073
_diffrn_reflns_av_R_equivalents 0.0716
_diffrn_reflns_av_unetI/netI 0.0647
_diffrn_reflns_Laue_measured_fraction_full 0.861
_diffrn_reflns_Laue_measured_fraction_max 0.992
_diffrn_reflns_limit_h_max 26
_diffrn_reflns_limit_h_min -26
_diffrn_reflns_limit_k_max 17
_diffrn_reflns_limit_k_min -17
_diffrn_reflns_limit_l_max 28
_diffrn_reflns_limit_l_min -28
_diffrn_reflns_number 36408
_diffrn_reflns_point_group_measured_fraction_full 0.861
_diffrn_reflns_point_group_measured_fraction_max 0.992
_diffrn_reflns_theta_full 25.242
_diffrn_reflns_theta_max 23.999
_diffrn_reflns_theta_min 3.550
_diffrn_source 'Sealed Tube'
_exptl_absorpt_coefficient_mu 0.116
_exptl_absorpt_correction_T_max 1.0000
_exptl_absorpt_correction_T_min 0.6926
_exptl_absorpt_correction_type multi-scan
_exptl_crystal_colour Colourless
_exptl_crystal_density_diffrn 1.074
_exptl_crystal_description Prism
_exptl_crystal_F_000 2784
_exptl_crystal_size_max 0.348
_exptl_crystal_size_mid 0.127
_exptl_crystal_size_min 0.0200
_refine_diff_density_max 0.664
_refine_diff_density_min -0.671
_refine_diff_density_rms 0.099
_refine_ls_extinction_method none
_refine_ls_goodness_of_fit_ref 1.027
_refine_ls_hydrogen_treatment constr
_refine_ls_matrix_type full
_refine_ls_number_parameters 384
_refine_ls_number_reflns 6402
_refine_ls_number_restraints 30
_refine_ls_restrained_S_all 1.037
_refine_ls_R_factor_all 0.1963
_refine_ls_R_factor_gt 0.1432
_refine_ls_shift/su_max 0.036
_refine_ls_shift/su_mean 0.002
_refine_ls_structure_factor_coef Fsqd
_refine_ls_weighting_details 'w=1/[\s^2^(Fo^2^)+(0.1998P)^2^+36.6465P] where P=(Fo^2^+2Fc^2^)/3'
_refine_ls_weighting_scheme calc
_refine_ls_wR_factor_gt 0.3522
_refine_ls_wR_factor_ref 0.3959
_reflns_Friedel_coverage 0.000
_reflns_number_gt 3790
_reflns_number_total 6402
_reflns_threshold_expression 'I > 2\s(I)'
_cod_data_source_file c9ta05444h2.cif
_cod_data_source_block sh13009fs
_cod_depositor_comments
;
The following automatic conversions were performed:

data item '_exptl_absorpt_correction_type' value 'Multi-scan' was
changed to 'multi-scan' in accordance with the
/home/saulius/struct/COD-crude-data/automatic-downloads/DataCite-retrospective/RSC/depositions/lib/dictionaries/cif_core.dic
dictionary named 'cif_core.dic' version 2.4.2 last updated on
2011-04-26.

Automatic conversion script
Id: cif_fix_values 6909 2019-04-08 15:41:33Z antanas 
;
_cod_original_cell_volume 8216.5(18)
_cod_original_sg_symbol_H-M 'I 2/a'
_cod_database_code 7237677
_shelx_space_group_comment
;
The symmetry employed for this shelxl refinement is uniquely defined
by the following loop, which should always be used as a source of
symmetry information in preference to the above space-group names.
They are only intended as comments.
;
_shelx_estimated_absorpt_t_min 0.988
_shelx_estimated_absorpt_t_max 0.988
_shelxl_version_number 2013-4

loop_
_space_group_symop_operation_xyz
'x, y, z'
'-x+1/2, y, -z'
'x+1/2, y+1/2, z+1/2'
'-x+1, y+1/2, -z+1/2'
'-x, -y, -z'
'x-1/2, -y, z'
'-x+1/2, -y+1/2, -z+1/2'
'x, -y+1/2, z+1/2'

loop_
_atom_site_label
_atom_site_type_symbol
_atom_site_fract_x
_atom_site_fract_y
_atom_site_fract_z
_atom_site_U_iso_or_equiv
_atom_site_adp_type
_atom_site_occupancy
_atom_site_site_symmetry_order
_atom_site_calc_flag
_atom_site_refinement_flags_posn
_atom_site_refinement_flags_adp
_atom_site_refinement_flags_occupancy
P1 P 0.04545(8) 0.57199(10) 0.22818(7) 0.0550(6) Uani 1 1 d . . .
C1 C -0.0177(3) 0.6463(4) 0.2121(3) 0.0646(18) Uani 1 1 d . . .
C2 C -0.0586(4) 0.6565(5) 0.1570(3) 0.075(2) Uani 1 1 d . . .
H2 H -0.0508 0.6282 0.1267 0.090 Uiso 1 1 calc R U .
C3 C -0.1099(4) 0.7076(6) 0.1474(5) 0.097(3) Uani 1 1 d . . .
H3 H -0.1370 0.7134 0.1106 0.116 Uiso 1 1 calc R U .
C4 C -0.1221(4) 0.7509(6) 0.1914(6) 0.096(3) Uani 1 1 d . . .
C5 C -0.0828(5) 0.7392(5) 0.2465(5) 0.097(3) Uani 1 1 d . . .
H5 H -0.0915 0.7660 0.2768 0.116 Uiso 1 1 calc R U .
C6 C -0.0312(4) 0.6884(5) 0.2563(3) 0.083(2) Uani 1 1 d . . .
H6 H -0.0047 0.6818 0.2932 0.099 Uiso 1 1 calc R U .
C7 C -0.1773(8) 0.8046(10) 0.1794(11) 0.154(6) Uani 1 1 d . . .
C8 C 0.0346(3) 0.4982(4) 0.2810(3) 0.0567(16) Uani 1 1 d . . .
C9 C -0.0227(3) 0.4583(4) 0.2695(3) 0.0661(19) Uani 1 1 d . . .
H9 H -0.0546 0.4702 0.2362 0.079 Uiso 1 1 calc R U .
C10 C -0.0312(3) 0.4000(4) 0.3093(3) 0.0644(18) Uani 1 1 d . . .
H10 H -0.0688 0.3710 0.3013 0.077 Uiso 1 1 calc R U .
C11 C 0.0130(3) 0.3840(4) 0.3589(3) 0.0546(16) Uani 1 1 d . . .
C12 C 0.0686(4) 0.4259(5) 0.3697(3) 0.070(2) Uani 1 1 d . . .
H12 H 0.0995 0.4162 0.4041 0.084 Uiso 1 1 calc R U .
C13 C 0.0797(3) 0.4818(4) 0.3308(3) 0.0643(18) Uani 1 1 d . . .
H13 H 0.1182 0.5085 0.3386 0.077 Uiso 1 1 calc R U .
C14 C 0.0040(4) 0.3176(5) 0.4014(3) 0.072(2) Uani 1 1 d . . .
C15 C 0.1201(3) 0.6235(4) 0.2569(3) 0.0618(18) Uani 1 1 d . . .
C16 C 0.1261(4) 0.7102(4) 0.2753(3) 0.0664(18) Uani 1 1 d . . .
H16 H 0.0914 0.7449 0.2710 0.080 Uiso 1 1 calc R U .
C17 C 0.1853(4) 0.7428(4) 0.3004(3) 0.0683(19) Uani 1 1 d . . .
H17 H 0.1900 0.8003 0.3128 0.082 Uiso 1 1 calc R U .
C18 C 0.2357(3) 0.6940(4) 0.3072(3) 0.0599(17) Uani 1 1 d . . .
C19 C 0.2287(4) 0.6070(5) 0.2868(3) 0.075(2) Uani 1 1 d . . .
H19 H 0.2634 0.5728 0.2901 0.090 Uiso 1 1 calc R U .
C20 C 0.1712(3) 0.5742(5) 0.2625(3) 0.0687(19) Uani 1 1 d . . .
H20 H 0.1666 0.5170 0.2494 0.082 Uiso 1 1 calc R U .
C21 C 0.2988(4) 0.7283(5) 0.3357(3) 0.075(2) Uani 1 1 d . . .
C22 C 0.0460(3) 0.5134(4) 0.1643(3) 0.0558(16) Uani 1 1 d . . .
C23 C 0.0665(4) 0.5556(5) 0.1259(3) 0.077(2) Uani 1 1 d . . .
H23 H 0.0785 0.6137 0.1312 0.092 Uiso 1 1 calc R U .
C24 C 0.0691(4) 0.5101(5) 0.0781(3) 0.082(2) Uani 1 1 d . . .
H24 H 0.0829 0.5383 0.0511 0.098 Uiso 1 1 calc R U .
C25 C 0.0518(3) 0.4240(5) 0.0702(3) 0.0668(19) Uani 1 1 d . . .
C26 C 0.0305(4) 0.3837(5) 0.1102(3) 0.088(2) Uani 1 1 d . . .
H26 H 0.0181 0.3257 0.1051 0.106 Uiso 1 1 calc R U .
C27 C 0.0274(4) 0.4279(5) 0.1576(3) 0.082(2) Uani 1 1 d . . .
H27 H 0.0130 0.4004 0.1845 0.098 Uiso 1 1 calc R U .
C28 C 0.0576(4) 0.3748(7) 0.0206(4) 0.088(2) Uani 1 1 d . . .
O1 O -0.2112(5) 0.8153(8) 0.1301(7) 0.200(6) Uani 1 1 d . . .
O2 O -0.1877(5) 0.8420(7) 0.2197(6) 0.185(5) Uani 1 1 d . . .
O3 O -0.0463(3) 0.2784(4) 0.3900(2) 0.0865(16) Uani 1 1 d . . .
O4 O 0.0493(3) 0.3068(4) 0.4448(2) 0.0944(18) Uani 1 1 d . . .
O5 O 0.3068(3) 0.8039(4) 0.3514(3) 0.0976(18) Uani 1 1 d . . .
O6 O 0.3438(3) 0.6721(4) 0.3421(2) 0.0867(16) Uani 1 1 d . . .
O7 O 0.0795(4) 0.4061(4) -0.0131(3) 0.111(2) Uani 1 1 d . . .
O8 O 0.0366(4) 0.2955(4) 0.0170(3) 0.124(3) Uani 1 1 d . . .
O100 O -0.3074(7) 0.9031(10) 0.1746(7) 0.188(2) Uiso 0.6667 1 d D U P
N100 N -0.3885(8) 0.9342(12) 0.0947(7) 0.188(2) Uiso 0.6667 1 d D U P
C100 C -0.3295(8) 0.9347(13) 0.1243(8) 0.188(2) Uiso 0.6667 1 d D U P
H10B H -0.3020 0.9596 0.1078 0.226 Uiso 0.6667 1 calc R U P
C101 C -0.4064(10) 0.9862(14) 0.0481(9) 0.188(2) Uiso 0.6667 1 d D U P
H10C H -0.4507 0.9879 0.0336 0.282 Uiso 0.6667 1 calc R U P
H10D H -0.3903 0.9635 0.0194 0.282 Uiso 0.6667 1 calc R U P
H10E H -0.3907 1.0440 0.0582 0.282 Uiso 0.6667 1 calc R U P
C102 C -0.4306(10) 0.8946(15) 0.1085(9) 0.188(2) Uiso 0.6667 1 d D U P
H10F H -0.4704 0.9105 0.0828 0.282 Uiso 0.6667 1 calc R U P
H10G H -0.4285 0.9105 0.1466 0.282 Uiso 0.6667 1 calc R U P
H10H H -0.4248 0.8329 0.1066 0.282 Uiso 0.6667 1 calc R U P
O110 O 0.1504(7) 0.9556(10) 0.3363(7) 0.188(2) Uiso 0.6667 1 d D U P
N110 N 0.2349(8) 1.0377(11) 0.3480(8) 0.188(2) Uiso 0.6667 1 d D U P
C110 C 0.1829(9) 1.0105(13) 0.3150(9) 0.188(2) Uiso 0.6667 1 d D U P
H11A H 0.1681 1.0284 0.2772 0.226 Uiso 0.6667 1 calc R U P
C111 C 0.2562(10) 1.0027(14) 0.4001(8) 0.188(2) Uiso 0.6667 1 d D U P
H11B H 0.2957 1.0275 0.4202 0.282 Uiso 0.6667 1 calc R U P
H11C H 0.2604 0.9408 0.3970 0.282 Uiso 0.6667 1 calc R U P
H11D H 0.2275 1.0146 0.4206 0.282 Uiso 0.6667 1 calc R U P
C112 C 0.2679(10) 1.1000(14) 0.3363(9) 0.188(2) Uiso 0.6667 1 d D U P
H11E H 0.2494 1.1182 0.2976 0.282 Uiso 0.6667 1 calc R U P
H11F H 0.3091 1.0792 0.3415 0.282 Uiso 0.6667 1 calc R U P
H11G H 0.2695 1.1484 0.3613 0.282 Uiso 0.6667 1 calc R U P
O120 O 0.0688(8) 0.6939(11) 0.3873(7) 0.188(2) Uiso 0.6667 1 d D U P
N120 N 0.1243(8) 0.7808(12) 0.4613(8) 0.188(2) Uiso 0.6667 1 d D U P
C120 C 0.0999(9) 0.7509(13) 0.4103(8) 0.188(2) Uiso 0.6667 1 d D U P
H12A H 0.1106 0.7859 0.3842 0.226 Uiso 0.6667 1 calc R U P
C121 C 0.1095(11) 0.7571(15) 0.5061(9) 0.188(2) Uiso 0.6667 1 d D U P
H12B H 0.1343 0.7889 0.5387 0.282 Uiso 0.6667 1 calc R U P
H12C H 0.1170 0.6958 0.5125 0.282 Uiso 0.6667 1 calc R U P
H12D H 0.0665 0.7692 0.5000 0.282 Uiso 0.6667 1 calc R U P
C122 C 0.1464(11) 0.8606(13) 0.4648(9) 0.188(2) Uiso 0.6667 1 d D U P
H12E H 0.1643 0.8764 0.5040 0.282 Uiso 0.6667 1 calc R U P
H12F H 0.1135 0.9002 0.4467 0.282 Uiso 0.6667 1 calc R U P
H12G H 0.1776 0.8632 0.4462 0.282 Uiso 0.6667 1 calc R U P
O1W O 0.2500 0.245(3) 0.0000 0.31(2) Uiso 0.5 2 d S . P

loop_
_atom_site_aniso_label
_atom_site_aniso_U_11
_atom_site_aniso_U_22
_atom_site_aniso_U_33
_atom_site_aniso_U_23
_atom_site_aniso_U_13
_atom_site_aniso_U_12
P1 0.0689(12) 0.0477(9) 0.0474(9) -0.0016(7) 0.0167(8) -0.0072(8)
C1 0.079(5) 0.050(4) 0.064(4) 0.002(3) 0.020(4) -0.010(3)
C2 0.087(6) 0.067(5) 0.066(5) 0.005(4) 0.016(4) -0.005(4)
C3 0.075(6) 0.089(6) 0.117(8) 0.023(6) 0.016(5) 0.001(5)
C4 0.077(6) 0.076(6) 0.139(9) 0.030(6) 0.042(6) 0.015(5)
C5 0.112(7) 0.068(5) 0.139(9) -0.007(5) 0.079(7) 0.009(5)
C6 0.104(7) 0.078(5) 0.067(5) -0.004(4) 0.027(4) 0.006(5)
C7 0.125(12) 0.111(10) 0.24(2) 0.009(12) 0.076(13) 0.019(9)
C8 0.068(4) 0.048(3) 0.055(4) -0.004(3) 0.019(3) -0.009(3)
C9 0.074(5) 0.068(4) 0.053(4) 0.010(3) 0.015(3) -0.006(4)
C10 0.058(4) 0.066(4) 0.066(4) 0.004(3) 0.015(4) -0.015(3)
C11 0.062(4) 0.048(3) 0.055(4) 0.004(3) 0.019(3) -0.003(3)
C12 0.080(5) 0.065(4) 0.053(4) 0.006(3) 0.005(4) -0.001(4)
C13 0.063(4) 0.059(4) 0.062(4) 0.006(3) 0.007(4) -0.009(3)
C14 0.075(6) 0.068(5) 0.075(5) 0.011(4) 0.025(4) 0.019(4)
C15 0.075(5) 0.062(4) 0.051(4) 0.005(3) 0.022(3) -0.008(4)
C16 0.071(5) 0.053(4) 0.072(4) -0.004(3) 0.019(4) -0.001(4)
C17 0.089(6) 0.050(4) 0.066(4) -0.013(3) 0.024(4) -0.007(4)
C18 0.068(5) 0.057(4) 0.055(4) -0.005(3) 0.020(3) -0.008(4)
C19 0.072(5) 0.077(5) 0.078(5) -0.007(4) 0.027(4) 0.004(4)
C20 0.060(5) 0.057(4) 0.087(5) -0.018(4) 0.021(4) -0.005(4)
C21 0.097(6) 0.072(5) 0.061(4) -0.009(4) 0.031(4) -0.022(5)
C22 0.067(4) 0.053(4) 0.043(3) -0.006(3) 0.011(3) -0.003(3)
C23 0.123(7) 0.055(4) 0.059(4) -0.003(3) 0.039(4) -0.004(4)
C24 0.124(7) 0.075(5) 0.054(4) 0.004(4) 0.039(4) -0.010(5)
C25 0.078(5) 0.064(4) 0.052(4) -0.016(3) 0.012(3) 0.001(4)
C26 0.122(7) 0.067(5) 0.083(6) -0.021(4) 0.044(5) -0.023(5)
C27 0.117(7) 0.064(5) 0.069(5) -0.012(4) 0.035(5) -0.016(4)
C28 0.097(6) 0.098(7) 0.066(5) -0.013(5) 0.020(5) 0.007(5)
O1 0.124(8) 0.205(11) 0.253(14) 0.021(10) 0.031(8) 0.061(8)
O2 0.186(10) 0.140(8) 0.265(13) 0.044(8) 0.125(10) 0.062(7)
O3 0.070(4) 0.081(4) 0.111(4) 0.032(3) 0.032(3) 0.005(3)
O4 0.101(4) 0.090(4) 0.081(4) 0.036(3) 0.012(3) 0.001(3)
O5 0.081(4) 0.084(4) 0.114(5) -0.024(3) 0.013(3) -0.018(3)
O6 0.069(3) 0.087(4) 0.104(4) -0.019(3) 0.028(3) -0.004(3)
O7 0.158(6) 0.111(5) 0.071(4) -0.019(3) 0.046(4) -0.006(4)
O8 0.187(7) 0.097(5) 0.110(5) -0.051(4) 0.076(5) -0.049(5)

loop_
_atom_type_symbol
_atom_type_description
_atom_type_scat_dispersion_real
_atom_type_scat_dispersion_imag
_atom_type_scat_source
C C 0.0033 0.0016 'International Tables Vol C Tables 4.2.6.8 and 6.1.1.4'
H H 0.0000 0.0000 'International Tables Vol C Tables 4.2.6.8 and 6.1.1.4'
O O 0.0106 0.0060 'International Tables Vol C Tables 4.2.6.8 and 6.1.1.4'
P P 0.1023 0.0942 'International Tables Vol C Tables 4.2.6.8 and 6.1.1.4'
N N 0.0061 0.0033 'International Tables Vol C Tables 4.2.6.8 and 6.1.1.4'

loop_
_geom_angle_atom_site_label_1
_geom_angle_atom_site_label_2
_geom_angle_atom_site_label_3
_geom_angle
C8 P1 C15 108.4(3)
C8 P1 C1 106.2(3)
C15 P1 C1 113.6(3)
C8 P1 C22 111.0(3)
C15 P1 C22 107.2(3)
C1 P1 C22 110.4(3)
C2 C1 C6 118.3(7)
C2 C1 P1 122.1(6)
C6 C1 P1 119.1(6)
C1 C2 C3 120.3(8)
C1 C2 H2 119.9
C3 C2 H2 119.9
C4 C3 C2 120.9(9)
C4 C3 H3 119.5
C2 C3 H3 119.5
C3 C4 C5 119.1(8)
C3 C4 C7 119.2(14)
C5 C4 C7 121.6(14)
C4 C5 C6 120.1(9)
C4 C5 H5 120.0
C6 C5 H5 120.0
C5 C6 C1 121.2(8)
C5 C6 H6 119.4
C1 C6 H6 119.4
O2 C7 O1 121.3(16)
O2 C7 C4 118(2)
O1 C7 C4 120.7(19)
C13 C8 C9 119.8(6)
C13 C8 P1 122.6(5)
C9 C8 P1 117.6(5)
C10 C9 C8 118.1(6)
C10 C9 H9 121.0
C8 C9 H9 121.0
C11 C10 C9 122.4(6)
C11 C10 H10 118.8
C9 C10 H10 118.8
C10 C11 C12 118.3(6)
C10 C11 C14 121.9(6)
C12 C11 C14 119.7(6)
C11 C12 C13 121.2(6)
C11 C12 H12 119.4
C13 C12 H12 119.4
C8 C13 C12 120.1(7)
C8 C13 H13 120.0
C12 C13 H13 120.0
O4 C14 O3 125.9(7)
O4 C14 C11 115.5(7)
O3 C14 C11 118.6(7)
C20 C15 C16 120.3(7)
C20 C15 P1 117.7(5)
C16 C15 P1 122.0(6)
C17 C16 C15 118.1(7)
C17 C16 H16 120.9
C15 C16 H16 120.9
C18 C17 C16 121.9(6)
C18 C17 H17 119.0
C16 C17 H17 119.0
C17 C18 C19 119.2(7)
C17 C18 C21 121.7(7)
C19 C18 C21 119.1(7)
C20 C19 C18 119.5(7)
C20 C19 H19 120.2
C18 C19 H19 120.2
C15 C20 C19 120.9(7)
C15 C20 H20 119.5
C19 C20 H20 119.5
O5 C21 O6 123.8(8)
O5 C21 C18 121.0(8)
O6 C21 C18 115.2(7)
C23 C22 C27 122.3(6)
C23 C22 P1 118.3(5)
C27 C22 P1 119.3(5)
C24 C23 C22 118.4(7)
C24 C23 H23 120.8
C22 C23 H23 120.8
C25 C24 C23 121.1(7)
C25 C24 H24 119.4
C23 C24 H24 119.4
C24 C25 C26 118.6(6)
C24 C25 C28 120.8(8)
C26 C25 C28 120.6(7)
C27 C26 C25 121.0(7)
C27 C26 H26 119.5
C25 C26 H26 119.5
C26 C27 C22 118.5(7)
C26 C27 H27 120.8
C22 C27 H27 120.8
O7 C28 O8 123.6(8)
O7 C28 C25 122.5(9)
O8 C28 C25 114.0(9)
C102 N100 C100 125.4(15)
C102 N100 C101 117.5(15)
C100 N100 C101 116.9(15)
O100 C100 N100 124.1(17)
O100 C100 H10B 118.0
N100 C100 H10B 118.0
N100 C101 H10C 109.5
N100 C101 H10D 109.5
H10C C101 H10D 109.5
N100 C101 H10E 109.5
H10C C101 H10E 109.5
H10D C101 H10E 109.5
N100 C102 H10F 109.5
N100 C102 H10G 109.5
H10F C102 H10G 109.5
N100 C102 H10H 109.5
H10F C102 H10H 109.5
H10G C102 H10H 109.5
C110 N110 C112 125.5(16)
C110 N110 C111 117.7(14)
C112 N110 C111 116.7(15)
N110 C110 O110 118.0(16)
N110 C110 H11A 121.0
O110 C110 H11A 121.0
N110 C111 H11B 109.5
N110 C111 H11C 109.5
H11B C111 H11C 109.5
N110 C111 H11D 109.5
H11B C111 H11D 109.5
H11C C111 H11D 109.5
N110 C112 H11E 109.5
N110 C112 H11F 109.5
H11E C112 H11F 109.5
N110 C112 H11G 109.5
H11E C112 H11G 109.5
H11F C112 H11G 109.5
C122 N120 C121 113.5(15)
C122 N120 C120 115.5(15)
C121 N120 C120 125.8(16)
O120 C120 N120 139(2)
O120 C120 H12A 110.4
N120 C120 H12A 110.4
N120 C121 H12B 109.5
N120 C121 H12C 109.5
H12B C121 H12C 109.5
N120 C121 H12D 109.5
H12B C121 H12D 109.5
H12C C121 H12D 109.5
N120 C122 H12E 109.5
N120 C122 H12F 109.4
H12E C122 H12F 109.5
N120 C122 H12G 109.5
H12E C122 H12G 109.5
H12F C122 H12G 109.5

loop_
_geom_bond_atom_site_label_1
_geom_bond_atom_site_label_2
_geom_bond_distance
P1 C8 1.805(6)
P1 C15 1.805(7)
P1 C1 1.780(7)
P1 C22 1.823(6)
C1 C2 1.400(10)
C1 C6 1.385(10)
C2 C3 1.364(12)
C2 H2 0.9300
C3 C4 1.379(13)
C3 H3 0.9300
C4 C5 1.389(14)
C4 C7 1.452(18)
C5 C6 1.365(12)
C5 H5 0.9300
C6 H6 0.9300
C7 O2 1.24(2)
C7 O1 1.23(2)
C8 C13 1.358(9)
C8 C9 1.388(9)
C9 C10 1.388(9)
C9 H9 0.9300
C10 C11 1.345(9)
C10 H10 0.9300
C11 C12 1.368(9)
C11 C14 1.526(10)
C12 C13 1.373(9)
C12 H12 0.9300
C13 H13 0.9300
C14 O4 1.244(9)
C14 O3 1.245(9)
C15 C20 1.358(9)
C15 C16 1.399(9)
C16 C17 1.386(10)
C16 H16 0.9300
C17 C18 1.336(10)
C17 H17 0.9300
C18 C19 1.418(10)
C18 C21 1.484(10)
C19 C20 1.356(10)
C19 H19 0.9300
C20 H20 0.9300
C21 O5 1.221(9)
C21 O6 1.310(10)
C22 C23 1.350(9)
C22 C27 1.375(9)
C23 C24 1.392(10)
C23 H23 0.9300
C24 C25 1.375(10)
C24 H24 0.9300
C25 C26 1.380(10)
C25 C28 1.484(11)
C26 C27 1.378(10)
C26 H26 0.9300
C27 H27 0.9300
C28 O7 1.199(10)
C28 O8 1.301(11)
O100 C100 1.285(16)
N100 C102 1.270(15)
N100 C100 1.310(16)
N100 C101 1.357(15)
C100 H10B 0.9300
C101 H10C 0.9600
C101 H10D 0.9600
C101 H10E 0.9600
C102 H10F 0.9600
C102 H10G 0.9600
C102 H10H 0.9600
O110 C110 1.335(16)
N110 C110 1.280(15)
N110 C112 1.302(15)
N110 C111 1.342(16)
C110 H11A 0.9300
C111 H11B 0.9600
C111 H11C 0.9600
C111 H11D 0.9600
C112 H11E 0.9600
C112 H11F 0.9600
C112 H11G 0.9600
O120 C120 1.158(15)
N120 C122 1.317(15)
N120 C121 1.307(16)
N120 C120 1.294(15)
C120 H12A 0.9300
C121 H12B 0.9600
C121 H12C 0.9600
C121 H12D 0.9600
C122 H12E 0.9600
C122 H12F 0.9600
C122 H12G 0.9600
